data_4073247
loop_
_publ_author_name
'Liu, Bin'
'Chen, Wanzhi'
'Jin, Shouwen'

_publ_section_title
;
 Synthesis, Structural Characterization, and Luminescence of New Silver
 Aggregates Containing Short Ag&#x2212;Ag Contacts Stabilized by
 Functionalized Bis(N-heterocyclic carbene) Ligands
;
_journal_issue 15
_journal_name_full Organometallics
_journal_page_first 3660
_journal_paper_doi 10.1021/om0701928
_journal_volume 26
_journal_year 2007
_chemical_formula_sum 'C38 H40 Ag4 F24 N12 O2 P4'
_chemical_formula_weight 1708.18
_chemical_name_systematic
; 
 ? 
;
_space_group_IT_number 2
_symmetry_cell_setting triclinic
_symmetry_space_group_name_Hall '-P 1'
_symmetry_space_group_name_H-M 'P -1'
_atom_sites_solution_hydrogens geom
_atom_sites_solution_primary direct
_atom_sites_solution_secondary difmap
_audit_creation_method SHELXL-97
_cell_angle_alpha 102.25(3)
_cell_angle_beta 99.82(3)
_cell_angle_gamma 108.88(3)
_cell_formula_units_Z 1
_cell_length_a 11.61(2)
_cell_length_b 12.02(3)
_cell_length_c 15.74(3)
_cell_measurement_reflns_used 1070
_cell_measurement_temperature 298(2)
_cell_measurement_theta_max 18.777
_cell_measurement_theta_min 2.504
_cell_volume 1962(7)
_computing_cell_refinement 'Bruker SMART'
_computing_data_collection 'Bruker SMART'
_computing_data_reduction 'Bruker SAINT'
_computing_molecular_graphics 'Bruker SHELXTL'
_computing_publication_material 'Bruker SHELXTL'
_computing_structure_refinement 'SHELXL-97 (Sheldrick, 1997)'
_computing_structure_solution 'SHELXS-97 (Sheldrick, 1990)'
_diffrn_ambient_temperature 298(2)
_diffrn_measured_fraction_theta_full 0.863
_diffrn_measured_fraction_theta_max 0.863
_diffrn_measurement_device_type 'CCD area detector'
_diffrn_measurement_method 'phi and omega scans'
_diffrn_radiation_monochromator graphite
_diffrn_radiation_source 'fine-focus sealed tube'
_diffrn_radiation_type MoK\a
_diffrn_radiation_wavelength 0.71073
_diffrn_reflns_av_R_equivalents 0.2461
_diffrn_reflns_av_sigmaI/netI 0.8643
_diffrn_reflns_limit_h_max 13
_diffrn_reflns_limit_h_min -13
_diffrn_reflns_limit_k_max 13
_diffrn_reflns_limit_k_min -14
_diffrn_reflns_limit_l_max 18
_diffrn_reflns_limit_l_min -17
_diffrn_reflns_number 8225
_diffrn_reflns_theta_full 25.01
_diffrn_reflns_theta_max 25.01
_diffrn_reflns_theta_min 2.91
_exptl_absorpt_coefficient_mu 1.157
_exptl_absorpt_correction_T_max 0.7530
_exptl_absorpt_correction_T_min 0.6945
_exptl_absorpt_correction_type multi-scan
_exptl_absorpt_process_details sadabs
_exptl_crystal_colour colorless
_exptl_crystal_density_diffrn 1.447
_exptl_crystal_density_method 'not measured'
_exptl_crystal_description block
_exptl_crystal_F_000 832
_exptl_crystal_size_max 0.34
_exptl_crystal_size_mid 0.28
_exptl_crystal_size_min 0.26
_refine_diff_density_max 0.892
_refine_diff_density_min -0.505
_refine_diff_density_rms 0.120
_refine_ls_extinction_method none
_refine_ls_goodness_of_fit_ref 0.851
_refine_ls_hydrogen_treatment constr
_refine_ls_matrix_type full
_refine_ls_number_parameters 379
_refine_ls_number_reflns 5966
_refine_ls_number_restraints 951
_refine_ls_restrained_S_all 0.798
_refine_ls_R_factor_all 0.3868
_refine_ls_R_factor_gt 0.0928
_refine_ls_shift/su_max 0.000
_refine_ls_shift/su_mean 0.000
_refine_ls_structure_factor_coef Fsqd
_refine_ls_weighting_details 'calc w=1/[\s^2^(Fo^2^)+(0.0000P)^2^+0.0000P] where P=(Fo^2^+2Fc^2^)/3'
_refine_ls_weighting_scheme calc
_refine_ls_wR_factor_gt 0.1585
_refine_ls_wR_factor_ref 0.3014
_reflns_number_gt 1228
_reflns_number_total 5966
_reflns_threshold_expression >2sigma(I)
_cod_data_source_file om0701928-file001.cif
_cod_data_source_block 060730b
_cod_depositor_comments
;
The following automatic conversions were performed:

'_symmetry_cell_setting' value 'Triclinic' changed to 'triclinic'
according to /home/saulius/struct/CIF-dictionaries/cif_core.dic
dictionary named 'cif_core.dic' version 2.4.1 from 2010-06-29.

Automatic conversion script
Id: cif_fix_values 1715 2011-07-08 13:25:40Z adriana 
;
_cod_original_cell_volume 1961(7)
_cod_original_sg_symbol_H-M P-1
_cod_database_code 4073247

loop_
_symmetry_equiv_pos_as_xyz
'x, y, z'
'-x, -y, -z'

loop_
_atom_site_label
_atom_site_type_symbol
_atom_site_fract_x
_atom_site_fract_y
_atom_site_fract_z
_atom_site_U_iso_or_equiv
_atom_site_adp_type
_atom_site_occupancy
_atom_site_symmetry_multiplicity
_atom_site_calc_flag
_atom_site_refinement_flags
Ag1 Ag 0.5887(2) 0.60339(17) 0.78396(14) 0.0662(9) Uani 1 1 d .
Ag2 Ag 0.47501(17) 0.56472(15) 0.59466(11) 0.0384(6) Uani 1 1 d .
F1 F 0.8882(14) 0.3220(13) 0.2867(10) 0.080(4) Uani 1 1 d U
F2 F 0.7197(16) 0.2492(14) 0.1774(12) 0.101(5) Uani 1 1 d U
F3 F 0.7012(15) 0.2755(13) 0.3242(10) 0.092(5) Uani 1 1 d U
F4 F 0.6444(14) 0.0769(12) 0.2397(11) 0.089(5) Uani 1 1 d U
F5 F 0.8313(13) 0.1594(13) 0.3353(11) 0.084(5) Uani 1 1 d U
F6 F 0.8213(16) 0.1423(14) 0.1943(12) 0.109(5) Uani 1 1 d U
F7 F 0.107(2) 0.8192(19) 0.1688(15) 0.142(6) Uani 1 1 d U
F8 F 0.087(2) 0.786(2) 0.3113(16) 0.163(7) Uani 1 1 d U
F9 F -0.013(2) 0.643(2) 0.1883(16) 0.156(7) Uani 1 1 d U
F10 F 0.179(2) 0.6731(18) 0.1619(14) 0.138(6) Uani 1 1 d U
F11 F 0.283(2) 0.835(2) 0.2740(15) 0.158(7) Uani 1 1 d U
F12 F 0.167(2) 0.6619(18) 0.3001(15) 0.133(6) Uani 1 1 d U
N1 N 0.6947(19) 0.8124(16) 0.6966(13) 0.049(4) Uani 1 1 d U
N2 N 0.7779(17) 0.6767(16) 0.6440(12) 0.047(4) Uani 1 1 d U
N3 N 0.1918(19) 0.4300(16) 0.4894(14) 0.046(4) Uani 1 1 d U
N4 N 0.2136(19) 0.4332(16) 0.6288(14) 0.053(4) Uani 1 1 d U
N5 N 0.6203(19) 0.7934(17) 0.8652(14) 0.058(4) Uani 1 1 d U
N6 N 0.4639(17) 0.4126(15) 0.7608(11) 0.055(3) Uani 1 1 d DU
O1 O 0.816(3) 0.5826(18) 0.8453(11) 0.132(10) Uani 1 1 d .
H21 H 0.8734 0.6537 0.8681 0.159 Uiso 1 1 d R
H22 H 0.8383 0.5495 0.8009 0.159 Uiso 1 1 d R
P1 P 0.7655(7) 0.2040(6) 0.2615(6) 0.062(2) Uani 1 1 d U
P2 P 0.1275(10) 0.7349(8) 0.2286(8) 0.100(3) Uani 1 1 d U
C1 C 0.667(2) 0.6859(19) 0.6491(15) 0.048(4) Uani 1 1 d U
C2 C 0.809(2) 0.867(2) 0.7139(16) 0.056(4) Uani 1 1 d U
H2 H 0.8486 0.9508 0.7417 0.067 Uiso 1 1 calc R
C3 C 0.878(2) 0.7908(19) 0.6879(15) 0.053(4) Uani 1 1 d U
H3 H 0.9648 0.8110 0.6972 0.064 Uiso 1 1 calc R
C4 C 0.212(2) 0.433(2) 0.4036(16) 0.052(5) Uani 1 1 d U
H4A H 0.2890 0.5015 0.4109 0.062 Uiso 1 1 calc R
H4B H 0.1430 0.4454 0.3684 0.062 Uiso 1 1 calc R
C5 C 0.286(2) 0.4623(19) 0.5627(17) 0.046(4) Uani 1 1 d U
C6 C 0.078(2) 0.382(2) 0.5017(18) 0.054(4) Uani 1 1 d U
H6 H 0.0033 0.3475 0.4559 0.064 Uiso 1 1 calc R
C7 C 0.084(2) 0.3891(19) 0.5897(17) 0.054(4) Uani 1 1 d U
H7 H 0.0177 0.3697 0.6171 0.065 Uiso 1 1 calc R
C8 C 0.612(2) 0.869(2) 0.7253(16) 0.058(4) Uani 1 1 d U
H8A H 0.5262 0.8166 0.6928 0.069 Uiso 1 1 calc R
H8B H 0.6312 0.9464 0.7110 0.069 Uiso 1 1 calc R
C9 C 0.625(2) 0.891(2) 0.8251(18) 0.056(4) Uani 1 1 d U
C10 C 0.645(2) 1.002(2) 0.8834(18) 0.063(5) Uani 1 1 d U
H10 H 0.6495 1.0673 0.8597 0.076 Uiso 1 1 calc R
C11 C 0.657(2) 1.021(2) 0.9674(19) 0.067(5) Uani 1 1 d U
H11 H 0.6807 1.1011 1.0038 0.081 Uiso 1 1 calc R
C12 C 0.635(2) 0.922(2) 1.0064(19) 0.071(5) Uani 1 1 d U
H12 H 0.6261 0.9303 1.0648 0.085 Uiso 1 1 calc R
C13 C 0.627(2) 0.816(2) 0.9517(19) 0.069(4) Uani 1 1 d U
H13 H 0.6272 0.7529 0.9775 0.083 Uiso 1 1 calc R
C14 C 0.278(2) 0.468(2) 0.7234(17) 0.052(4) Uani 1 1 d U
H14A H 0.2197 0.4719 0.7600 0.062 Uiso 1 1 calc R
H14B H 0.3451 0.5485 0.7402 0.062 Uiso 1 1 calc R
C15 C 0.3349(19) 0.3706(18) 0.7395(11) 0.056(4) Uani 1 1 d DU
C16 C 0.262(2) 0.2514(17) 0.7303(12) 0.063(4) Uani 1 1 d DU
H16 H 0.1751 0.2295 0.7154 0.075 Uiso 1 1 calc R
C17 C 0.307(2) 0.161(2) 0.7415(13) 0.067(5) Uani 1 1 d DU
H17 H 0.2577 0.0800 0.7360 0.080 Uiso 1 1 calc R
C18 C 0.440(2) 0.2086(19) 0.7622(13) 0.067(5) Uani 1 1 d DU
H18 H 0.4790 0.1539 0.7698 0.080 Uiso 1 1 calc R
C19 C 0.519(2) 0.3281(17) 0.7727(12) 0.061(4) Uani 1 1 d DU
H19 H 0.6057 0.3510 0.7873 0.074 Uiso 1 1 calc R

loop_
_atom_site_aniso_label
_atom_site_aniso_U_11
_atom_site_aniso_U_22
_atom_site_aniso_U_33
_atom_site_aniso_U_23
_atom_site_aniso_U_13
_atom_site_aniso_U_12
Ag1 0.0670(18) 0.0390(13) 0.0757(18) 0.0072(11) 0.0016(13) 0.0125(12)
Ag2 0.0255(13) 0.0337(11) 0.0481(13) -0.0009(9) 0.0112(9) 0.0082(9)
F1 0.070(9) 0.060(8) 0.102(10) 0.009(7) 0.042(7) 0.014(7)
F2 0.065(10) 0.071(9) 0.133(11) -0.007(8) -0.002(9) 0.022(8)
F3 0.081(10) 0.063(8) 0.120(11) 0.014(8) 0.053(8) 0.004(8)
F4 0.051(9) 0.053(8) 0.141(11) -0.001(8) 0.014(8) 0.014(7)
F5 0.032(8) 0.066(8) 0.129(11) 0.004(8) 0.001(8) 0.013(7)
F6 0.089(11) 0.066(9) 0.136(11) -0.030(8) 0.041(9) 0.015(8)
F7 0.130(13) 0.111(12) 0.189(14) 0.053(11) 0.043(11) 0.043(10)
F8 0.148(13) 0.144(13) 0.187(14) 0.023(11) 0.089(11) 0.033(11)
F9 0.121(13) 0.129(12) 0.202(14) 0.035(11) 0.053(11) 0.029(11)
F10 0.134(12) 0.114(11) 0.176(13) 0.024(10) 0.088(10) 0.046(10)
F11 0.140(13) 0.126(12) 0.178(14) 0.025(11) 0.054(11) 0.016(11)
F12 0.121(11) 0.100(10) 0.168(12) 0.046(9) 0.030(10) 0.028(9)
N1 0.040(7) 0.039(6) 0.081(7) 0.013(6) 0.039(6) 0.021(6)
N2 0.031(7) 0.038(6) 0.082(8) 0.012(6) 0.035(6) 0.019(6)
N3 0.033(7) 0.040(6) 0.084(8) 0.025(6) 0.038(6) 0.021(6)
N4 0.040(7) 0.038(6) 0.090(7) 0.018(6) 0.031(6) 0.019(6)
N5 0.049(6) 0.046(6) 0.084(7) 0.008(6) 0.042(6) 0.017(5)
N6 0.049(6) 0.035(6) 0.092(6) 0.014(5) 0.033(6) 0.028(5)
O1 0.27(3) 0.084(15) 0.058(14) -0.004(11) 0.045(16) 0.097(18)
P1 0.043(5) 0.034(4) 0.105(6) 0.000(4) 0.019(4) 0.024(4)
P2 0.101(8) 0.060(5) 0.161(9) 0.041(6) 0.079(7) 0.029(5)
C1 0.038(7) 0.037(6) 0.085(7) 0.011(6) 0.038(6) 0.029(6)
C2 0.042(7) 0.042(7) 0.089(7) 0.002(6) 0.043(7) 0.020(6)
C3 0.042(8) 0.038(7) 0.086(8) 0.008(7) 0.037(7) 0.019(6)
C4 0.044(8) 0.040(8) 0.083(9) 0.023(7) 0.032(8) 0.019(7)
C5 0.041(7) 0.034(6) 0.083(7) 0.024(6) 0.038(6) 0.024(6)
C6 0.038(7) 0.044(7) 0.084(8) 0.020(7) 0.035(7) 0.013(6)
C7 0.040(7) 0.041(6) 0.088(8) 0.019(7) 0.029(7) 0.019(6)
C8 0.046(7) 0.042(6) 0.088(7) 0.007(6) 0.038(6) 0.017(6)
C9 0.045(7) 0.042(6) 0.088(7) 0.004(6) 0.039(6) 0.023(6)
C10 0.050(8) 0.048(7) 0.085(8) 0.001(7) 0.041(7) 0.011(7)
C11 0.054(8) 0.051(7) 0.093(8) 0.007(7) 0.035(7) 0.018(7)
C12 0.057(8) 0.054(8) 0.096(9) 0.002(8) 0.041(8) 0.016(8)
C13 0.060(7) 0.047(7) 0.091(8) 0.002(7) 0.033(7) 0.012(6)
C14 0.042(7) 0.039(6) 0.087(7) 0.020(6) 0.029(6) 0.024(6)
C15 0.047(7) 0.041(6) 0.090(7) 0.020(6) 0.032(6) 0.020(6)
C16 0.050(7) 0.045(6) 0.096(8) 0.017(7) 0.025(7) 0.019(6)
C17 0.056(8) 0.040(7) 0.101(8) 0.018(7) 0.019(7) 0.017(7)
C18 0.056(8) 0.043(7) 0.103(9) 0.015(7) 0.021(8) 0.023(7)
C19 0.048(8) 0.043(7) 0.099(8) 0.017(7) 0.027(7) 0.022(6)

loop_
_atom_type_symbol
_atom_type_description
_atom_type_scat_dispersion_real
_atom_type_scat_dispersion_imag
_atom_type_scat_source
C C 0.0033 0.0016 'International Tables Vol C Tables 4.2.6.8 and 6.1.1.4'
H H 0.0000 0.0000 'International Tables Vol C Tables 4.2.6.8 and 6.1.1.4'
N N 0.0061 0.0033 'International Tables Vol C Tables 4.2.6.8 and 6.1.1.4'
O O 0.0106 0.0060 'International Tables Vol C Tables 4.2.6.8 and 6.1.1.4'
Ag Ag -0.8971 1.1015 'International Tables Vol C Tables 4.2.6.8 and 6.1.1.4'
P P 0.1023 0.0942 'International Tables Vol C Tables 4.2.6.8 and 6.1.1.4'
F F 0.0171 0.0103 'International Tables Vol C Tables 4.2.6.8 and 6.1.1.4'

loop_
_geom_angle_atom_site_label_1
_geom_angle_atom_site_label_2
_geom_angle_atom_site_label_3
_geom_angle
_geom_angle_site_symmetry_1
_geom_angle_site_symmetry_3
N6 Ag1 N5 139.7(7) . .
N6 Ag1 C1 121.6(6) . .
N5 Ag1 C1 92.0(7) . .
N6 Ag1 O1 98.6(6) . .
N5 Ag1 O1 102.3(6) . .
C1 Ag1 O1 91.5(7) . .
N6 Ag1 Ag2 84.9(4) . .
N5 Ag1 Ag2 110.4(6) . .
C1 Ag1 Ag2 44.3(5) . .
O1 Ag1 Ag2 123.6(4) . .
C5 Ag2 C1 170.2(9) . .
C5 Ag2 Ag1 110.1(7) . .
C1 Ag2 Ag1 62.4(6) . .
C5 Ag2 Ag2 96.3(7) . 2_666
C1 Ag2 Ag2 93.5(6) . 2_666
Ag1 Ag2 Ag2 133.47(15) . 2_666
C2 N1 C8 123.2(19) . .
C2 N1 C1 107.3(19) . .
C8 N1 C1 129.4(19) . .
C1 N2 C3 110.6(18) . .
C1 N2 C4 123(2) . 2_666
C3 N2 C4 126.5(19) . 2_666
C6 N3 C5 114(2) . .
C6 N3 C4 123(2) . .
C5 N3 C4 123(2) . .
C7 N4 C14 128(2) . .
C7 N4 C5 111(2) . .
C14 N4 C5 120(2) . .
C13 N5 C9 118(2) . .
C13 N5 Ag1 119.6(17) . .
C9 N5 Ag1 122.4(16) . .
C15 N6 C19 116.8(19) . .
C15 N6 Ag1 125.0(13) . .
C19 N6 Ag1 118.1(14) . .
Ag1 O1 H21 109.6 . .
Ag1 O1 H22 109.4 . .
H21 O1 H22 104.9 . .
F6 P1 F5 89.3(11) . .
F6 P1 F1 87.8(9) . .
F5 P1 F1 88.9(9) . .
F6 P1 F3 173.7(12) . .
F5 P1 F3 97.0(10) . .
F1 P1 F3 91.5(8) . .
F6 P1 F2 81.1(11) . .
F5 P1 F2 169.1(11) . .
F1 P1 F2 85.6(9) . .
F3 P1 F2 92.6(10) . .
F6 P1 F4 91.0(9) . .
F5 P1 F4 86.8(9) . .
F1 P1 F4 175.6(10) . .
F3 P1 F4 90.1(9) . .
F2 P1 F4 98.4(9) . .
F10 P2 F8 167.2(18) . .
F10 P2 F7 90.7(14) . .
F8 P2 F7 101.6(15) . .
F10 P2 F9 96.0(13) . .
F8 P2 F9 87.3(14) . .
F7 P2 F9 91.4(14) . .
F10 P2 F12 90.5(14) . .
F8 P2 F12 76.9(15) . .
F7 P2 F12 172.0(12) . .
F9 P2 F12 96.3(12) . .
F10 P2 F11 84.0(13) . .
F8 P2 F11 92.5(13) . .
F7 P2 F11 89.4(12) . .
F9 P2 F11 179.2(15) . .
F12 P2 F11 82.9(12) . .
N2 C1 N1 106.4(19) . .
N2 C1 Ag2 134.3(15) . .
N1 C1 Ag2 119.0(15) . .
N2 C1 Ag1 110.9(15) . .
N1 C1 Ag1 92.8(13) . .
Ag2 C1 Ag1 73.3(7) . .
N1 C2 C3 115(2) . .
N1 C2 H2 122.5 . .
C3 C2 H2 122.5 . .
N2 C3 C2 101(2) . .
N2 C3 H3 129.7 . .
C2 C3 H3 129.7 . .
N3 C4 N2 113.0(18) . 2_666
N3 C4 H4A 109.0 . .
N2 C4 H4A 109.0 2_666 .
N3 C4 H4B 109.0 . .
N2 C4 H4B 109.0 2_666 .
H4A C4 H4B 107.8 . .
N3 C5 N4 100(2) . .
N3 C5 Ag2 133.4(19) . .
N4 C5 Ag2 124.8(17) . .
N3 C6 C7 111(2) . .
N3 C6 H6 124.4 . .
C7 C6 H6 124.4 . .
C6 C7 N4 103(2) . .
C6 C7 H7 128.7 . .
N4 C7 H7 128.7 . .
N1 C8 C9 111.8(19) . .
N1 C8 H8A 109.3 . .
C9 C8 H8A 109.3 . .
N1 C8 H8B 109.3 . .
C9 C8 H8B 109.3 . .
H8A C8 H8B 107.9 . .
C10 C9 N5 115(2) . .
C10 C9 C8 125(2) . .
N5 C9 C8 119.9(19) . .
C11 C10 C9 125(3) . .
C11 C10 H10 117.6 . .
C9 C10 H10 117.6 . .
C10 C11 C12 121(3) . .
C10 C11 H11 119.7 . .
C12 C11 H11 119.7 . .
C13 C12 C11 115(3) . .
C13 C12 H12 122.7 . .
C11 C12 H12 122.7 . .
N5 C13 C12 126(3) . .
N5 C13 H13 117.2 . .
C12 C13 H13 117.2 . .
N4 C14 C15 108.7(16) . .
N4 C14 H14A 110.0 . .
C15 C14 H14A 110.0 . .
N4 C14 H14B 110.0 . .
C15 C14 H14B 110.0 . .
H14A C14 H14B 108.3 . .
C16 C15 N6 122(2) . .
C16 C15 C14 123(2) . .
N6 C15 C14 114.6(17) . .
C15 C16 C17 125(2) . .
C15 C16 H16 117.3 . .
C17 C16 H16 117.3 . .
C16 C17 C18 110(2) . .
C16 C17 H17 125.1 . .
C18 C17 H17 125.1 . .
C19 C18 C17 128(2) . .
C19 C18 H18 116.2 . .
C17 C18 H18 116.2 . .
C18 C19 N6 118(2) . .
C18 C19 H19 120.9 . .
N6 C19 H19 120.9 . .

loop_
_geom_bond_atom_site_label_1
_geom_bond_atom_site_label_2
_geom_bond_distance
_geom_bond_site_symmetry_2
Ag1 N6 2.192(18) .
Ag1 N5 2.245(19) .
Ag1 C1 2.70(2) .
Ag1 O1 2.76(2) .
Ag1 Ag2 2.918(6) .
Ag2 C5 2.05(3) .
Ag2 C1 2.13(2) .
Ag2 Ag2 3.294(6) 2_666
F1 P1 1.568(15) .
F2 P1 1.61(2) .
F3 P1 1.605(17) .
F4 P1 1.627(16) .
F5 P1 1.565(17) .
F6 P1 1.517(17) .
F7 P2 1.56(2) .
F8 P2 1.53(2) .
F9 P2 1.57(2) .
F10 P2 1.48(2) .
F11 P2 1.73(2) .
F12 P2 1.66(2) .
N1 C2 1.23(3) .
N1 C8 1.42(3) .
N1 C1 1.45(3) .
N2 C1 1.35(3) .
N2 C3 1.42(3) .
N2 C4 1.42(2) 2_666
N3 C6 1.33(3) .
N3 C5 1.34(3) .
N3 C4 1.42(3) .
N4 C7 1.40(3) .
N4 C14 1.45(3) .
N4 C5 1.48(3) .
N5 C13 1.31(3) .
N5 C9 1.44(3) .
N6 C15 1.369(16) .
N6 C19 1.387(16) .
O1 H21 0.8500 .
O1 H22 0.8500 .
C2 C3 1.44(3) .
C2 H2 0.9300 .
C3 H3 0.9300 .
C4 N2 1.42(2) 2_666
C4 H4A 0.9700 .
C4 H4B 0.9700 .
C6 C7 1.36(3) .
C6 H6 0.9300 .
C7 H7 0.9300 .
C8 C9 1.51(3) .
C8 H8A 0.9700 .
C8 H8B 0.9700 .
C9 C10 1.37(3) .
C10 C11 1.27(3) .
C10 H10 0.9300 .
C11 C12 1.42(3) .
C11 H11 0.9300 .
C12 C13 1.35(3) .
C12 H12 0.9300 .
C13 H13 0.9300 .
C14 C15 1.56(3) .
C14 H14A 0.9700 .
C14 H14B 0.9700 .
C15 C16 1.369(16) .
C16 C17 1.384(16) .
C16 H16 0.9300 .
C17 C18 1.404(17) .
C17 H17 0.9300 .
C18 C19 1.387(17) .
C18 H18 0.9300 .
C19 H19 0.9300 .

loop_
_geom_torsion_atom_site_label_1
_geom_torsion_atom_site_label_2
_geom_torsion_atom_site_label_3
_geom_torsion_atom_site_label_4
_geom_torsion
_geom_torsion_site_symmetry_1
_geom_torsion_site_symmetry_4
N6 Ag1 Ag2 C5 39.4(8) . .
N5 Ag1 Ag2 C5 -102.2(8) . .
C1 Ag1 Ag2 C5 -173.1(9) . .
O1 Ag1 Ag2 C5 136.4(8) . .
N6 Ag1 Ag2 C1 -147.5(8) . .
N5 Ag1 Ag2 C1 70.9(8) . .
O1 Ag1 Ag2 C1 -50.5(8) . .
N6 Ag1 Ag2 Ag2 -81.1(5) . 2_666
N5 Ag1 Ag2 Ag2 137.3(5) . 2_666
C1 Ag1 Ag2 Ag2 66.4(6) . 2_666
O1 Ag1 Ag2 Ag2 15.9(6) . 2_666
N6 Ag1 N5 C13 49(2) . .
C1 Ag1 N5 C13 -162.8(19) . .
O1 Ag1 N5 C13 -70.8(19) . .
Ag2 Ag1 N5 C13 155.9(17) . .
N6 Ag1 N5 C9 -126.9(17) . .
C1 Ag1 N5 C9 21.4(18) . .
O1 Ag1 N5 C9 113.4(17) . .
Ag2 Ag1 N5 C9 -19.9(18) . .
N5 Ag1 N6 C15 50.8(15) . .
C1 Ag1 N6 C15 -91.2(11) . .
O1 Ag1 N6 C15 171.7(9) . .
Ag2 Ag1 N6 C15 -65.1(9) . .
N5 Ag1 N6 C19 -125.8(13) . .
C1 Ag1 N6 C19 92.2(11) . .
O1 Ag1 N6 C19 -4.9(10) . .
Ag2 Ag1 N6 C19 118.3(9) . .
C3 N2 C1 N1 1(3) . .
C4 N2 C1 N1 -175.6(19) 2_666 .
C3 N2 C1 Ag2 175.0(19) . .
C4 N2 C1 Ag2 -2(4) 2_666 .
C3 N2 C1 Ag1 -98.3(18) . .
C4 N2 C1 Ag1 85(2) 2_666 .
C2 N1 C1 N2 1(3) . .
C8 N1 C1 N2 -175(2) . .
C2 N1 C1 Ag2 -173.5(17) . .
C8 N1 C1 Ag2 10(3) . .
C2 N1 C1 Ag1 114.0(18) . .
C8 N1 C1 Ag1 -62(2) . .
C5 Ag2 C1 N2 145(5) . .
Ag1 Ag2 C1 N2 103(2) . .
Ag2 Ag2 C1 N2 -35(2) 2_666 .
C5 Ag2 C1 N1 -42(6) . .
Ag1 Ag2 C1 N1 -83.9(16) . .
Ag2 Ag2 C1 N1 137.9(16) 2_666 .
C5 Ag2 C1 Ag1 42(5) . .
Ag2 Ag2 C1 Ag1 -138.2(3) 2_666 .
N6 Ag1 C1 N2 -92.9(16) . .
N5 Ag1 C1 N2 110.6(16) . .
O1 Ag1 C1 N2 8.2(15) . .
Ag2 Ag1 C1 N2 -131.8(17) . .
N6 Ag1 C1 N1 158.4(12) . .
N5 Ag1 C1 N1 1.9(14) . .
O1 Ag1 C1 N1 -100.5(13) . .
Ag2 Ag1 C1 N1 119.5(15) . .
N6 Ag1 C1 Ag2 38.9(9) . .
N5 Ag1 C1 Ag2 -117.6(7) . .
O1 Ag1 C1 Ag2 140.0(6) . .
C8 N1 C2 C3 173(2) . .
C1 N1 C2 C3 -3(3) . .
C1 N2 C3 C2 -3(2) . .
C4 N2 C3 C2 174(2) 2_666 .
N1 C2 C3 N2 4(3) . .
C6 N3 C4 N2 -86(3) . 2_666
C5 N3 C4 N2 86(2) . 2_666
C6 N3 C5 N4 -3(2) . .
C4 N3 C5 N4 -175.6(17) . .
C6 N3 C5 Ag2 -167.7(17) . .
C4 N3 C5 Ag2 20(3) . .
C7 N4 C5 N3 -1(2) . .
C14 N4 C5 N3 -172.4(16) . .
C7 N4 C5 Ag2 165.1(15) . .
C14 N4 C5 Ag2 -6(3) . .
C1 Ag2 C5 N3 134(5) . .
Ag1 Ag2 C5 N3 172.6(19) . .
Ag2 Ag2 C5 N3 -46(2) 2_666 .
C1 Ag2 C5 N4 -28(6) . .
Ag1 Ag2 C5 N4 11.2(18) . .
Ag2 Ag2 C5 N4 152.2(16) 2_666 .
C5 N3 C6 C7 7(3) . .
C4 N3 C6 C7 179.2(18) . .
N3 C6 C7 N4 -7(2) . .
C14 N4 C7 C6 175.1(19) . .
C5 N4 C7 C6 5(2) . .
C2 N1 C8 C9 -73(3) . .
C1 N1 C8 C9 103(3) . .
C13 N5 C9 C10 4(3) . .
Ag1 N5 C9 C10 179.8(17) . .
C13 N5 C9 C8 -178(2) . .
Ag1 N5 C9 C8 -2(3) . .
N1 C8 C9 C10 128(3) . .
N1 C8 C9 N5 -50(3) . .
N5 C9 C10 C11 -1(4) . .
C8 C9 C10 C11 -179(2) . .
C9 C10 C11 C12 -8(4) . .
C10 C11 C12 C13 13(4) . .
C9 N5 C13 C12 2(4) . .
Ag1 N5 C13 C12 -174(2) . .
C11 C12 C13 N5 -11(4) . .
C7 N4 C14 C15 109(2) . .
C5 N4 C14 C15 -81(2) . .
C19 N6 C15 C16 0.1(5) . .
Ag1 N6 C15 C16 -176.6(12) . .
C19 N6 C15 C14 -177.8(16) . .
Ag1 N6 C15 C14 5.5(16) . .
N4 C14 C15 C16 -66(2) . .
N4 C14 C15 N6 111.6(16) . .
N6 C15 C16 C17 0.4(6) . .
C14 C15 C16 C17 178.2(18) . .
C15 C16 C17 C18 -1.0(11) . .
C16 C17 C18 C19 1.2(16) . .
C17 C18 C19 N6 -0.8(17) . .
C15 N6 C19 C18 0.1(11) . .
Ag1 N6 C19 C18 177.0(12) . .
